data_7158663
loop_
_publ_author_name
'Bhukta, Swadhapriya'
'Chatterjee, Rana'
'Dandela, Rambabu'

_publ_section_title
;
 Iodine-TBHP mediated efficient synthesis of \a-ketoamides from vinyl
 azides and amines under mild conditions.
;
_journal_issue 19
_journal_name_full 'Organic &amp; biomolecular chemistry'
_journal_page_first 3907
_journal_page_last 3912
_journal_paper_doi 10.1039/d2ob00458e
_journal_volume 20
_journal_year 2022
_chemical_formula_moiety 'C13 H15 N O2'
_chemical_formula_sum 'C13 H15 N O2'
_chemical_formula_weight 217.26
_space_group_crystal_system monoclinic
_space_group_IT_number 14
_space_group_name_Hall '-P 2ybc'
_space_group_name_H-M_alt 'P 1 21/c 1'
_atom_sites_solution_hydrogens geom
_audit_creation_method SHELXL-2018/3
_audit_update_record
;
2022-03-02 deposited with the CCDC.	2022-04-20 downloaded from the CCDC.
;
_cell_angle_alpha 90
_cell_angle_beta 103.15(2)
_cell_angle_gamma 90
_cell_formula_units_Z 4
_cell_length_a 9.581(1)
_cell_length_b 11.381(1)
_cell_length_c 10.941(1)
_cell_measurement_reflns_used 1832
_cell_measurement_temperature 273(2)
_cell_measurement_theta_max 0.987
_cell_measurement_theta_min 0.980
_cell_volume 1161.7(2)
_computing_cell_refinement 'Bruker SHELXL'
_computing_data_collection 'Bruker APEX3'
_computing_data_reduction 'Bruker SAINT'
_computing_molecular_graphics 'Bruker SHELXTL'
_computing_publication_material 'Bruker SHELXTL'
_computing_structure_refinement 'SHELXL-2018/3 (Sheldrick, 2018)'
_computing_structure_solution 'SHELXT 2018/2 (Sheldrick, 2018)'
_diffrn_ambient_temperature 273(2)
_diffrn_measured_fraction_theta_full 0.984
_diffrn_measured_fraction_theta_max 0.983
_diffrn_measurement_device_type 'Bruker D8 Venture photon 100 CMOS detector'
_diffrn_measurement_method 'Omega and Phi scans'
_diffrn_radiation_type MoK\a
_diffrn_radiation_wavelength 0.71073
_diffrn_reflns_av_R_equivalents 0.0611
_diffrn_reflns_av_unetI/netI 0.0368
_diffrn_reflns_Laue_measured_fraction_full 0.984
_diffrn_reflns_Laue_measured_fraction_max 0.983
_diffrn_reflns_limit_h_max 11
_diffrn_reflns_limit_h_min -11
_diffrn_reflns_limit_k_max 14
_diffrn_reflns_limit_k_min -14
_diffrn_reflns_limit_l_max 13
_diffrn_reflns_limit_l_min -13
_diffrn_reflns_number 16343
_diffrn_reflns_point_group_measured_fraction_full 0.984
_diffrn_reflns_point_group_measured_fraction_max 0.983
_diffrn_reflns_theta_full 25.242
_diffrn_reflns_theta_max 26.547
_diffrn_reflns_theta_min 2.619
_diffrn_source microfocus
_exptl_absorpt_coefficient_mu 0.084
_exptl_absorpt_correction_T_max 0.987
_exptl_absorpt_correction_T_min 0.980
_exptl_absorpt_correction_type multi-scan
_exptl_crystal_colour colorless
_exptl_crystal_density_diffrn 1.242
_exptl_crystal_description plate
_exptl_crystal_F_000 464
_exptl_crystal_size_max 0.25
_exptl_crystal_size_mid 0.20
_exptl_crystal_size_min 0.15
_refine_diff_density_max 0.213
_refine_diff_density_min -0.141
_refine_diff_density_rms 0.029
_refine_ls_extinction_method none
_refine_ls_goodness_of_fit_ref 0.955
_refine_ls_hydrogen_treatment constr
_refine_ls_matrix_type full
_refine_ls_number_parameters 145
_refine_ls_number_reflns 2377
_refine_ls_number_restraints 0
_refine_ls_restrained_S_all 0.955
_refine_ls_R_factor_all 0.0690
_refine_ls_R_factor_gt 0.0510
_refine_ls_shift/su_max 0.000
_refine_ls_shift/su_mean 0.000
_refine_ls_structure_factor_coef Fsqd
_refine_ls_weighting_details 'w=1/[\s^2^(Fo^2^)+(0.1000P)^2^+0.3093P] where P=(Fo^2^+2Fc^2^)/3'
_refine_ls_weighting_scheme calc
_refine_ls_wR_factor_gt 0.1508
_refine_ls_wR_factor_ref 0.1715
_reflns_Friedel_coverage 0.000
_reflns_number_gt 1832
_reflns_number_total 2377
_reflns_threshold_expression 'I > 2\s(I)'
_cod_data_source_file d2ob00458e2.cif
_cod_data_source_block DATAM_a
_cod_depositor_comments 'Adding full bibliography for 7158663.cif.'
_cod_original_cell_volume 1161.9(1)
_cod_original_sg_symbol_H-M 'P 21/c'
_cod_database_code 7158663
_shelx_shelxl_version_number 2018/3
_shelx_space_group_comment
;
The symmetry employed for this shelxl refinement is uniquely defined
by the following loop, which should always be used as a source of
symmetry information in preference to the above space-group names.
They are only intended as comments.
;

loop_
_space_group_symop_operation_xyz
'x, y, z'
'-x, y+1/2, -z+1/2'
'-x, -y, -z'
'x, -y-1/2, z-1/2'

loop_
_atom_site_label
_atom_site_type_symbol
_atom_site_fract_x
_atom_site_fract_y
_atom_site_fract_z
_atom_site_U_iso_or_equiv
_atom_site_adp_type
_atom_site_occupancy
_atom_site_site_symmetry_order
_atom_site_calc_flag
_atom_site_refinement_flags_posn
_atom_site_refinement_flags_adp
_atom_site_refinement_flags_occupancy
_atom_site_disorder_assembly
_atom_site_disorder_group
O1 O 0.31728(15) 0.12879(11) 0.45070(16) 0.0727(5) Uani 1 1 d . . . . .
O2 O 0.30976(16) 0.37571(13) 0.56101(12) 0.0694(4) Uani 1 1 d . . . . .
N1 N 0.50515(16) 0.23627(11) 0.41886(14) 0.0512(4) Uani 1 1 d . . . . .
C8 C 0.17751(16) 0.37338(13) 0.35062(15) 0.0437(4) Uani 1 1 d . . . . .
C9 C 0.16139(19) 0.32382(15) 0.23265(16) 0.0520(4) Uani 1 1 d . . . . .
H9 H 0.221594 0.263315 0.219600 0.062 Uiso 1 1 calc R U . . .
C6 C 0.37477(18) 0.22311(14) 0.43917(16) 0.0480(4) Uani 1 1 d . . . . .
C7 C 0.28977(17) 0.33196(14) 0.45694(15) 0.0464(4) Uani 1 1 d . . . . .
C5 C 0.5685(2) 0.35013(15) 0.40221(18) 0.0550(5) Uani 1 1 d . . . . .
H5A H 0.646995 0.366061 0.473560 0.066 Uiso 1 1 calc R U . . .
H5B H 0.497150 0.411311 0.398398 0.066 Uiso 1 1 calc R U . . .
C13 C 0.08840(19) 0.46501(17) 0.3689(2) 0.0590(5) Uani 1 1 d . . . . .
H13 H 0.099640 0.499361 0.447643 0.071 Uiso 1 1 calc R U . . .
C10 C 0.0550(2) 0.3650(2) 0.1342(2) 0.0681(6) Uani 1 1 d . . . . .
H10 H 0.043308 0.331565 0.054926 0.082 Uiso 1 1 calc R U . . .
C1 C 0.5964(2) 0.13413(16) 0.4139(2) 0.0632(5) Uani 1 1 d . . . . .
H1A H 0.541843 0.062827 0.416841 0.076 Uiso 1 1 calc R U . . .
H1B H 0.676355 0.134638 0.486558 0.076 Uiso 1 1 calc R U . . .
C11 C -0.0329(2) 0.4546(2) 0.1532(2) 0.0740(6) Uani 1 1 d . . . . .
H11 H -0.104242 0.481713 0.086722 0.089 Uiso 1 1 calc R U . . .
C12 C -0.0165(2) 0.50454(19) 0.2697(2) 0.0732(6) Uani 1 1 d . . . . .
H12 H -0.076641 0.565496 0.281708 0.088 Uiso 1 1 calc R U . . .
C2 C 0.6519(2) 0.13464(18) 0.2975(2) 0.0707(6) Uani 1 1 d . . . . .
H2A H 0.573209 0.121380 0.225620 0.085 Uiso 1 1 calc R U . . .
H2B H 0.720007 0.070944 0.301142 0.085 Uiso 1 1 calc R U . . .
C4 C 0.6229(3) 0.35167(18) 0.2838(2) 0.0684(6) Uani 1 1 d . . . . .
H4A H 0.672550 0.425101 0.278511 0.082 Uiso 1 1 calc R U . . .
H4B H 0.542543 0.346827 0.211783 0.082 Uiso 1 1 calc R U . . .
C3 C 0.7242(3) 0.2497(2) 0.2810(3) 0.0776(7) Uani 1 1 d . . . . .
H3A H 0.752968 0.249350 0.201517 0.093 Uiso 1 1 calc R U . . .
H3B H 0.809582 0.258994 0.347626 0.093 Uiso 1 1 calc R U . . .

loop_
_atom_site_aniso_label
_atom_site_aniso_U_11
_atom_site_aniso_U_22
_atom_site_aniso_U_33
_atom_site_aniso_U_23
_atom_site_aniso_U_13
_atom_site_aniso_U_12
O1 0.0626(8) 0.0439(7) 0.1149(13) 0.0180(7) 0.0272(8) -0.0047(6)
O2 0.0793(9) 0.0734(9) 0.0540(8) -0.0076(6) 0.0122(7) 0.0035(7)
N1 0.0513(8) 0.0358(7) 0.0687(9) 0.0081(6) 0.0182(7) 0.0028(6)
C8 0.0409(8) 0.0399(8) 0.0537(9) 0.0052(6) 0.0178(7) -0.0007(6)
C9 0.0528(9) 0.0483(10) 0.0555(10) 0.0024(7) 0.0135(7) 0.0026(7)
C6 0.0482(9) 0.0398(8) 0.0547(9) 0.0098(7) 0.0091(7) -0.0019(7)
C7 0.0469(9) 0.0445(9) 0.0501(9) 0.0022(7) 0.0161(7) -0.0052(7)
C5 0.0568(10) 0.0412(9) 0.0692(11) -0.0014(8) 0.0190(8) -0.0055(7)
C13 0.0513(10) 0.0543(10) 0.0775(12) -0.0009(9) 0.0275(9) 0.0054(8)
C10 0.0660(12) 0.0748(14) 0.0589(11) 0.0086(9) 0.0048(9) -0.0049(10)
C1 0.0632(11) 0.0452(10) 0.0831(13) 0.0130(9) 0.0203(10) 0.0137(8)
C11 0.0486(11) 0.0758(14) 0.0921(16) 0.0298(12) 0.0042(10) 0.0017(9)
C12 0.0512(11) 0.0586(12) 0.1135(19) 0.0144(12) 0.0263(11) 0.0153(9)
C2 0.0732(13) 0.0573(12) 0.0848(15) -0.0076(10) 0.0245(11) 0.0108(10)
C4 0.0815(14) 0.0536(11) 0.0772(13) 0.0080(9) 0.0330(11) -0.0064(10)
C3 0.0801(14) 0.0767(15) 0.0885(16) -0.0019(11) 0.0451(12) 0.0010(11)

loop_
_atom_type_symbol
_atom_type_description
_atom_type_scat_dispersion_real
_atom_type_scat_dispersion_imag
_atom_type_scat_source
C C 0.0033 0.0016 'International Tables Vol C Tables 4.2.6.8 and 6.1.1.4'
H H 0.0000 0.0000 'International Tables Vol C Tables 4.2.6.8 and 6.1.1.4'
N N 0.0061 0.0033 'International Tables Vol C Tables 4.2.6.8 and 6.1.1.4'
O O 0.0106 0.0060 'International Tables Vol C Tables 4.2.6.8 and 6.1.1.4'

loop_
_geom_angle_atom_site_label_1
_geom_angle_atom_site_label_2
_geom_angle_atom_site_label_3
_geom_angle
_geom_angle_site_symmetry_1
_geom_angle_site_symmetry_3
_geom_angle_publ_flag
C6 N1 C5 123.73(14) . . ?
C6 N1 C1 120.68(14) . . ?
C5 N1 C1 115.58(14) . . ?
C9 C8 C13 119.83(16) . . ?
C9 C8 C7 120.87(15) . . ?
C13 C8 C7 119.29(15) . . ?
C8 C9 C10 119.57(18) . . ?
O1 C6 N1 125.35(16) . . ?
O1 C6 C7 115.74(15) . . ?
N1 C6 C7 118.83(13) . . ?
O2 C7 C8 122.67(16) . . ?
O2 C7 C6 118.59(15) . . ?
C8 C7 C6 118.49(14) . . ?
N1 C5 C4 110.71(15) . . ?
C12 C13 C8 119.61(19) . . ?
C11 C10 C9 120.2(2) . . ?
N1 C1 C2 111.20(15) . . ?
C10 C11 C12 120.38(19) . . ?
C11 C12 C13 120.38(19) . . ?
C1 C2 C3 111.64(17) . . ?
C5 C4 C3 110.97(17) . . ?
C2 C3 C4 110.34(18) . . ?

loop_
_geom_bond_atom_site_label_1
_geom_bond_atom_site_label_2
_geom_bond_distance
_geom_bond_site_symmetry_2
_geom_bond_publ_flag
O1 C6 1.226(2) . ?
O2 C7 1.217(2) . ?
N1 C6 1.326(2) . ?
N1 C5 1.460(2) . ?
N1 C1 1.463(2) . ?
C8 C9 1.385(2) . ?
C8 C13 1.391(2) . ?
C8 C7 1.471(2) . ?
C9 C10 1.385(3) . ?
C6 C7 1.519(2) . ?
C5 C4 1.502(3) . ?
C13 C12 1.376(3) . ?
C10 C11 1.369(3) . ?
C1 C2 1.487(3) . ?
C11 C12 1.372(3) . ?
C2 C3 1.511(3) . ?
C4 C3 1.518(3) . ?
